data_2015814
loop_
_publ_author_name
'Youngme, Sujittra'
'Phatchimkun, Jaturong'
'Pakawatchai, Chaveng'
'Prabpai, Samran'
'Kongsaeree, Palangpon'

_publ_section_title
;
 (Azido-\k<i>N</i>)bis(di-2-pyridylamine)copper(II) hexafluorophosphate
 and (azido-\k<i>N</i>)bis(di-2-pyridylamine)copper(II) chloride
 tetrahydrate
;
_journal_coeditor_code SF3027
_journal_issue 2
_journal_name_full 'Acta Crystallographica Section C'
_journal_page_first m45
_journal_page_last m47
_journal_paper_doi 10.1107/S0108270106052693
_journal_volume 63
_journal_year 2007
_chemical_formula_iupac '[Cu (N3) (C10 H11 N3)2] Cl , 4H2 O'
_chemical_formula_moiety 'C20 H18 Cu N9 + , Cl - , 4H2 O'
_chemical_formula_sum 'C20 H26 Cl Cu N9 O4'
_chemical_formula_weight 555.49
_chemical_name_systematic
;
(azido-\kN)bis(di-2-pyridylamine)copper(II) chloride tetrahydrate
;
_space_group_IT_number 14
_symmetry_cell_setting monoclinic
_symmetry_space_group_name_Hall '-P 2ybc'
_symmetry_space_group_name_H-M 'P 1 21/c 1'
_atom_sites_solution_hydrogens geom
_atom_sites_solution_primary direct
_atom_sites_solution_secondary difmap
_audit_creation_method SHELXL97
_cell_angle_alpha 90.00
_cell_angle_beta 99.009(2)
_cell_angle_gamma 90.00
_cell_formula_units_Z 4
_cell_length_a 7.0560(2)
_cell_length_b 27.8360(13)
_cell_length_c 12.8780(6)
_cell_measurement_reflns_used 12357
_cell_measurement_temperature 298(2)
_cell_measurement_theta_max 29.07
_cell_measurement_theta_min 1.46
_cell_volume 2498.18(18)
_computing_cell_refinement MACH3
_computing_data_collection 'MACH3 (Enraf--Nonius, 1993)'
_computing_data_reduction 'MolEN (Fair, 1990)'
_computing_molecular_graphics 'PLATON (Spek, 2003)'
_computing_publication_material SHELXTL
_computing_structure_refinement SHELXTL
_computing_structure_solution 'SHELXTL (Sheldrick, 2000b)'
_diffrn_ambient_temperature 298(2)
_diffrn_measured_fraction_theta_full 0.998
_diffrn_measured_fraction_theta_max 0.998
_diffrn_measurement_device_type 'Enraf--Nonius MACH3'
_diffrn_measurement_method psi-scan
_diffrn_radiation_monochromator graphite
_diffrn_radiation_source 'fine-focus sealed tube'
_diffrn_radiation_type MoK\a
_diffrn_radiation_wavelength 0.71073
_diffrn_reflns_av_R_equivalents 0.0324
_diffrn_reflns_av_sigmaI/netI 0.0474
_diffrn_reflns_limit_h_max 9
_diffrn_reflns_limit_h_min -9
_diffrn_reflns_limit_k_max 38
_diffrn_reflns_limit_k_min -37
_diffrn_reflns_limit_l_max 17
_diffrn_reflns_limit_l_min -17
_diffrn_reflns_number 12357
_diffrn_reflns_theta_full 29.07
_diffrn_reflns_theta_max 29.07
_diffrn_reflns_theta_min 1.46
_diffrn_standards_decay_% 0
_diffrn_standards_interval_count 0
_diffrn_standards_interval_time 0
_diffrn_standards_number 0
_exptl_absorpt_coefficient_mu 1.026
_exptl_absorpt_correction_type none
_exptl_crystal_colour green
_exptl_crystal_density_diffrn 1.477
_exptl_crystal_density_method 'not measured'
_exptl_crystal_description needle
_exptl_crystal_F_000 1148
_exptl_crystal_size_max 0.500
_exptl_crystal_size_mid 0.200
_exptl_crystal_size_min 0.150
_refine_diff_density_max 0.455
_refine_diff_density_min -0.817
_refine_ls_extinction_method none
_refine_ls_goodness_of_fit_ref 1.095
_refine_ls_hydrogen_treatment mixed
_refine_ls_matrix_type full
_refine_ls_number_parameters 348
_refine_ls_number_reflns 6407
_refine_ls_number_restraints 12
_refine_ls_restrained_S_all 1.095
_refine_ls_R_factor_all 0.0673
_refine_ls_R_factor_gt 0.0455
_refine_ls_shift/su_max 0.012
_refine_ls_shift/su_mean 0.000
_refine_ls_structure_factor_coef Fsqd
_refine_ls_weighting_details 'calc w = 1/[\s^2^(Fo^2^)+(0.0828P)^2^+0.2714P] where P=(Fo^2^+2Fc^2^)/3'
_refine_ls_weighting_scheme calc
_refine_ls_wR_factor_gt 0.1248
_refine_ls_wR_factor_ref 0.1473
_reflns_number_gt 4900
_reflns_number_total 6685
_reflns_threshold_expression I>2\s(I)
_cod_data_source_file sf3027.cif
_cod_data_source_block II
_cod_depositor_comments
;
The following automatic conversions were performed:
'_symmetry_cell_setting' value 'Monoclinic' changed to 'monoclinic'
according to '/home/saulius/struct/CIF-dictionaries/cif_core.dic'
dictionary named 'cif_core.dic' version 2.4.1 from 2010-06-29.

Automatic conversion script
Id: cif_fix_enum 1527 2010-12-29 10:47:43Z saulius 

The following automatic conversions were performed:

'_symmetry_cell_setting' value 'Monoclinic' changed to 'monoclinic'
according to /home/saulius/struct/CIF-dictionaries/cif_core.dic
dictionary named 'cif_core.dic' version 2.4.1 from 2010-06-29.

Automatic conversion script
Id: cif_fix_values 1715 2011-07-08 13:25:40Z adriana 
;
_cod_original_sg_symbol_H-M P21/c
_cod_database_code 2015814
_cod_database_fobs_code 2015814

loop_
_symmetry_equiv_pos_as_xyz
'x, y, z'
'-x, y+1/2, -z+1/2'
'-x, -y, -z'
'x, -y-1/2, z-1/2'

loop_
_atom_site_type_symbol
_atom_site_label
_atom_site_fract_x
_atom_site_fract_y
_atom_site_fract_z
_atom_site_U_iso_or_equiv
_atom_site_adp_type
_atom_site_calc_flag
_atom_site_refinement_flags
_atom_site_occupancy
Cu Cu1 0.83631(4) 0.147129(10) 0.69350(2) 0.03488(12) Uani d . 1
Cl Cl1 0.92856(15) 0.13850(3) 0.19694(6) 0.0656(2) Uani d . 1
O O1 1.1787(4) -0.02182(10) 0.1077(2) 0.0707(6) Uani d D 1
H H2W 1.176(5) -0.0257(13) 0.0383(15) 0.077(12) Uiso d D 1
H H1W 1.079(4) -0.0023(13) 0.112(3) 0.084(13) Uiso d D 1
O O2 0.3700(5) 0.11480(15) 0.2813(3) 0.1026(10) Uani d D 1
H H3W 0.248(4) 0.1238(17) 0.257(3) 0.109(18) Uiso d D 1
H H4W 0.355(7) 0.102(2) 0.344(3) 0.15(3) Uiso d D 1
O O3 0.8391(4) 0.03325(11) 0.1132(2) 0.0790(7) Uani d D 1
H H5W 0.731(5) 0.0293(17) 0.144(4) 0.15(2) Uiso d D 1
H H6W 0.880(5) 0.0617(9) 0.140(3) 0.090(13) Uiso d D 1
O O4 0.5012(4) 0.02940(12) 0.1944(2) 0.0840(8) Uani d D 1
H H7W 0.455(5) 0.0566(9) 0.217(3) 0.085(13) Uiso d D 1
H H8W 0.399(5) 0.0157(14) 0.155(3) 0.115(17) Uiso d D 1
N N1 0.7802(3) 0.19488(7) 0.80059(15) 0.0382(4) Uani d . 1
N N2 1.0597(3) 0.12442(8) 0.80080(15) 0.0379(4) Uani d . 1
N N3 0.9012(3) 0.14473(8) 0.94253(16) 0.0427(5) Uani d . 1
H H5 0.8672 0.1312 0.9967 0.051 Uiso calc R 1
N N4 1.0074(3) 0.18866(7) 0.59980(15) 0.0381(4) Uani d . 1
N N5 0.8549(3) 0.09194(7) 0.59587(15) 0.0368(4) Uani d . 1
N N6 0.9125(3) 0.13975(8) 0.45143(16) 0.0414(5) Uani d . 1
H H15 0.8812 0.1418 0.3843 0.050 Uiso calc R 1
N N7 0.5662(3) 0.15840(9) 0.62191(19) 0.0497(6) Uani d . 1
N N8 0.4725(3) 0.13130(9) 0.56518(18) 0.0438(5) Uani d . 1
N N9 0.3727(4) 0.10560(11) 0.5108(3) 0.0723(8) Uani d . 1
C C1 0.6881(4) 0.23620(10) 0.7664(2) 0.0471(6) Uani d . 1
H H1 0.6768 0.2438 0.6954 0.056 Uiso calc R 1
C C2 0.6113(4) 0.26709(11) 0.8311(2) 0.0507(7) Uani d . 1
H H2 0.5546 0.2958 0.8057 0.061 Uiso calc R 1
C C3 0.6208(3) 0.25425(11) 0.9354(2) 0.0493(7) Uani d . 1
H H3 0.5666 0.2741 0.9809 0.059 Uiso calc R 1
C C4 0.7092(4) 0.21262(10) 0.9720(2) 0.0443(6) Uani d . 1
H H4 0.7122 0.2034 1.0416 0.053 Uiso calc R 1
C C5 0.7955(3) 0.18403(9) 0.90283(18) 0.0381(5) Uani d . 1
C C6 1.0570(4) 0.12463(9) 0.90444(18) 0.0379(5) Uani d . 1
C C7 1.2082(4) 0.10579(11) 0.9764(2) 0.0532(7) Uani d . 1
H H7 1.2014 0.1054 1.0479 0.064 Uiso calc R 1
C C8 1.3650(5) 0.08805(13) 0.9402(2) 0.0633(9) Uani d . 1
H H8 1.4663 0.0752 0.9867 0.076 Uiso calc R 1
C C9 1.3728(4) 0.08929(13) 0.8334(3) 0.0614(8) Uani d . 1
H H9 1.4808 0.0783 0.8076 0.074 Uiso calc R 1
C C10 1.2192(4) 0.10694(11) 0.7669(2) 0.0498(7) Uani d . 1
H H10 1.2237 0.1070 0.6951 0.060 Uiso calc R 1
C C11 1.1016(4) 0.22830(10) 0.6400(2) 0.0461(6) Uani d . 1
H H11 1.1086 0.2340 0.7117 0.055 Uiso calc R 1
C C12 1.1876(4) 0.26068(11) 0.5820(2) 0.0497(6) Uani d . 1
H H12 1.2491 0.2878 0.6131 0.060 Uiso calc R 1
C C13 1.1797(4) 0.25158(10) 0.4756(2) 0.0471(6) Uani d . 1
H H13 1.2347 0.2730 0.4335 0.056 Uiso calc R 1
C C14 1.0906(4) 0.21093(10) 0.4332(2) 0.0423(6) Uani d . 1
H H14 1.0872 0.2040 0.3623 0.051 Uiso calc R 1
C C15 1.0047(3) 0.17990(9) 0.49744(17) 0.0349(5) Uani d . 1
C C16 0.8611(3) 0.09694(9) 0.49296(18) 0.0361(5) Uani d . 1
C C17 0.8115(4) 0.05858(10) 0.4231(2) 0.0463(6) Uani d . 1
H H17 0.8157 0.0625 0.3518 0.056 Uiso calc R 1
C C18 0.7574(4) 0.01575(11) 0.4597(2) 0.0541(7) Uani d . 1
H H18 0.7219 -0.0095 0.4136 0.065 Uiso calc R 1
C C19 0.7557(4) 0.01009(11) 0.5666(2) 0.0543(7) Uani d . 1
H H19 0.7219 -0.0191 0.5936 0.065 Uiso calc R 1
C C20 0.8049(4) 0.04864(10) 0.6310(2) 0.0453(6) Uani d . 1
H H20 0.8040 0.0449 0.7027 0.054 Uiso calc R 1

loop_
_atom_site_aniso_label
_atom_site_aniso_U_11
_atom_site_aniso_U_22
_atom_site_aniso_U_33
_atom_site_aniso_U_12
_atom_site_aniso_U_13
_atom_site_aniso_U_23
Cu1 0.0399(2) 0.03890(18) 0.02621(16) 0.00206(11) 0.00643(12) -0.00145(10)
Cl1 0.0979(7) 0.0685(5) 0.0325(3) -0.0025(4) 0.0166(4) 0.0001(3)
O1 0.0684(16) 0.0788(18) 0.0625(15) -0.0007(13) 0.0022(12) -0.0004(13)
O2 0.097(2) 0.123(3) 0.089(2) 0.009(2) 0.0168(18) -0.019(2)
O3 0.0825(18) 0.0784(19) 0.0810(18) -0.0108(14) 0.0286(14) -0.0199(14)
O4 0.0676(16) 0.090(2) 0.093(2) -0.0054(15) 0.0093(14) -0.0272(17)
N1 0.0457(11) 0.0385(11) 0.0300(10) 0.0029(8) 0.0046(8) -0.0027(8)
N2 0.0388(11) 0.0423(11) 0.0331(10) 0.0029(9) 0.0069(8) 0.0023(8)
N3 0.0537(14) 0.0476(13) 0.0289(10) 0.0042(9) 0.0129(9) 0.0047(8)
N4 0.0421(11) 0.0419(11) 0.0305(9) -0.0032(9) 0.0062(8) -0.0009(8)
N5 0.0430(11) 0.0381(11) 0.0293(9) 0.0028(8) 0.0056(8) -0.0009(8)
N6 0.0536(13) 0.0459(12) 0.0248(9) -0.0014(9) 0.0063(9) 0.0009(8)
N7 0.0435(13) 0.0544(14) 0.0492(13) 0.0037(10) 0.0005(10) -0.0094(11)
N8 0.0380(12) 0.0471(12) 0.0459(12) 0.0054(9) 0.0054(9) -0.0011(10)
N9 0.0548(16) 0.0659(18) 0.088(2) 0.0039(13) -0.0132(14) -0.0245(16)
C1 0.0544(15) 0.0471(15) 0.0385(13) 0.0089(12) 0.0031(11) -0.0018(11)
C2 0.0467(14) 0.0461(15) 0.0569(17) 0.0081(12) 0.0005(12) -0.0095(13)
C3 0.0347(13) 0.0585(17) 0.0561(17) -0.0021(12) 0.0118(11) -0.0223(13)
C4 0.0401(13) 0.0569(16) 0.0381(13) -0.0036(11) 0.0132(10) -0.0131(11)
C5 0.0353(12) 0.0466(14) 0.0328(11) -0.0061(10) 0.0072(9) -0.0046(10)
C6 0.0453(13) 0.0396(13) 0.0291(11) -0.0001(10) 0.0066(9) 0.0026(9)
C7 0.0593(18) 0.0630(18) 0.0352(13) 0.0088(14) 0.0004(12) 0.0096(12)
C8 0.0564(19) 0.073(2) 0.0567(18) 0.0157(15) -0.0036(14) 0.0149(15)
C9 0.0484(17) 0.079(2) 0.0585(18) 0.0180(15) 0.0125(13) 0.0102(16)
C10 0.0486(15) 0.0614(18) 0.0416(14) 0.0087(13) 0.0137(12) 0.0026(12)
C11 0.0497(15) 0.0480(15) 0.0401(13) -0.0058(12) 0.0053(11) -0.0034(11)
C12 0.0418(14) 0.0457(15) 0.0615(17) -0.0053(11) 0.0076(12) -0.0004(13)
C13 0.0369(13) 0.0481(15) 0.0589(17) 0.0040(11) 0.0160(11) 0.0124(12)
C14 0.0429(14) 0.0481(14) 0.0388(13) 0.0036(11) 0.0152(10) 0.0050(11)
C15 0.0350(12) 0.0386(12) 0.0319(11) 0.0067(9) 0.0079(9) 0.0030(9)
C16 0.0366(12) 0.0410(13) 0.0314(11) 0.0052(9) 0.0074(9) -0.0031(9)
C17 0.0522(15) 0.0499(15) 0.0363(12) 0.0002(12) 0.0050(11) -0.0101(11)
C18 0.0587(18) 0.0482(16) 0.0550(17) -0.0044(13) 0.0072(13) -0.0138(13)
C19 0.0638(18) 0.0413(15) 0.0589(18) -0.0038(13) 0.0128(14) 0.0016(12)
C20 0.0524(15) 0.0427(14) 0.0419(13) 0.0006(11) 0.0105(11) 0.0032(11)

loop_
_atom_type_symbol
_atom_type_description
_atom_type_scat_dispersion_real
_atom_type_scat_dispersion_imag
_atom_type_scat_source
C C 0.0033 0.0016 'International Tables Vol C Tables 4.2.6.8 and 6.1.1.4'
H H 0.0000 0.0000 'International Tables Vol C Tables 4.2.6.8 and 6.1.1.4'
N N 0.0061 0.0033 'International Tables Vol C Tables 4.2.6.8 and 6.1.1.4'
O O 0.0106 0.0060 'International Tables Vol C Tables 4.2.6.8 and 6.1.1.4'
Cu Cu 0.3201 1.2651 'International Tables Vol C Tables 4.2.6.8 and 6.1.1.4'
Cl Cl 0.1484 0.1585 'International Tables Vol C Tables 4.2.6.8 and 6.1.1.4'

loop_
_geom_angle_atom_site_label_1
_geom_angle_atom_site_label_2
_geom_angle_atom_site_label_3
_geom_angle
_geom_angle_publ_flag
N1 Cu1 N5 169.35(9) yes
N1 Cu1 N7 86.36(9) yes
N5 Cu1 N7 88.99(9) yes
N1 Cu1 N2 87.37(8) yes
N5 Cu1 N2 93.91(8) yes
N7 Cu1 N2 160.47(10) yes
N1 Cu1 N4 102.54(8) yes
N5 Cu1 N4 87.86(8) yes
N7 Cu1 N4 103.42(9) yes
N2 Cu1 N4 95.99(8) yes
H2W O1 H1W 103(2) ?
H3W O2 H4W 100(2) ?
H5W O3 H6W 100(2) ?
H7W O4 H8W 104(3) ?
C5 N1 C1 118.1(2) ?
C5 N1 Cu1 122.30(17) ?
C1 N1 Cu1 118.36(16) ?
C6 N2 C10 117.6(2) ?
C6 N2 Cu1 123.19(16) ?
C10 N2 Cu1 119.15(17) ?
C5 N3 C6 127.0(2) ?
C5 N3 H5 116.5 ?
C6 N3 H5 116.5 ?
C15 N4 C11 117.2(2) ?
C15 N4 Cu1 121.87(16) ?
C11 N4 Cu1 120.39(16) ?
C16 N5 C20 118.3(2) ?
C16 N5 Cu1 123.82(17) ?
C20 N5 Cu1 115.28(16) ?
C16 N6 C15 132.0(2) ?
C16 N6 H15 114.0 ?
C15 N6 H15 114.0 ?
N8 N7 Cu1 125.8(2) ?
N9 N8 N7 176.8(3) ?
N1 C1 C2 123.3(3) ?
N1 C1 H1 118.3 ?
C2 C1 H1 118.3 ?
C1 C2 C3 117.8(3) ?
C1 C2 H2 121.1 ?
C3 C2 H2 121.1 ?
C4 C3 C2 120.3(2) ?
C4 C3 H3 119.8 ?
C2 C3 H3 119.8 ?
C3 C4 C5 118.9(2) ?
C3 C4 H4 120.6 ?
C5 C4 H4 120.6 ?
N1 C5 N3 120.0(2) ?
N1 C5 C4 121.4(2) ?
N3 C5 C4 118.6(2) ?
N2 C6 N3 119.3(2) ?
N2 C6 C7 122.0(2) ?
N3 C6 C7 118.7(2) ?
C8 C7 C6 119.0(3) ?
C8 C7 H7 120.5 ?
C6 C7 H7 120.5 ?
C7 C8 C9 119.5(3) ?
C7 C8 H8 120.2 ?
C9 C8 H8 120.2 ?
C10 C9 C8 118.8(3) ?
C10 C9 H9 120.6 ?
C8 C9 H9 120.6 ?
N2 C10 C9 123.0(3) ?
N2 C10 H10 118.5 ?
C9 C10 H10 118.5 ?
N4 C11 C12 124.2(3) ?
N4 C11 H11 117.9 ?
C12 C11 H11 117.9 ?
C11 C12 C13 117.7(3) ?
C11 C12 H12 121.1 ?
C13 C12 H12 121.1 ?
C14 C13 C12 119.4(2) ?
C14 C13 H13 120.3 ?
C12 C13 H13 120.3 ?
C13 C14 C15 119.3(2) ?
C13 C14 H14 120.3 ?
C15 C14 H14 120.3 ?
N4 C15 N6 120.2(2) ?
N4 C15 C14 122.0(2) ?
N6 C15 C14 117.7(2) ?
N5 C16 N6 121.7(2) ?
N5 C16 C17 120.7(2) ?
N6 C16 C17 117.6(2) ?
C18 C17 C16 120.0(3) ?
C18 C17 H17 120.0 ?
C16 C17 H17 120.0 ?
C17 C18 C19 119.4(3) ?
C17 C18 H18 120.3 ?
C19 C18 H18 120.3 ?
C20 C19 C18 118.2(3) ?
C20 C19 H19 120.9 ?
C18 C19 H19 120.9 ?
N5 C20 C19 123.4(2) ?
N5 C20 H20 118.3 ?
C19 C20 H20 118.3 ?

loop_
_geom_bond_atom_site_label_1
_geom_bond_atom_site_label_2
_geom_bond_distance
_geom_bond_publ_flag
Cu1 N1 1.999(2) yes
Cu1 N5 2.003(2) yes
Cu1 N7 2.007(2) yes
Cu1 N2 2.028(2) yes
Cu1 N4 2.169(2) yes
O1 H1W 0.90(3) ?
O1 H2W 0.90(2) ?
O2 H3W 0.91(3) ?
O2 H4W 0.91(4) ?
O3 H5W 0.92(4) ?
O3 H6W 0.89(3) ?
O4 H7W 0.89(3) ?
O4 H8W 0.90(4) ?
N1 C5 1.339(3) ?
N1 C1 1.360(3) ?
N2 C6 1.338(3) ?
N2 C10 1.359(3) ?
N3 C5 1.377(3) ?
N3 C6 1.389(3) ?
N3 H5 0.8600 ?
N4 C15 1.338(3) ?
N4 C11 1.349(3) ?
N5 C16 1.340(3) ?
N5 C20 1.354(3) ?
N6 C16 1.378(3) ?
N6 C15 1.380(3) ?
N6 H15 0.8600 ?
N7 N8 1.179(3) ?
N8 N9 1.159(3) ?
C1 C2 1.367(4) ?
C1 H1 0.9300 ?
C2 C3 1.382(4) ?
C2 H2 0.9300 ?
C3 C4 1.365(4) ?
C3 H3 0.9300 ?
C4 C5 1.403(3) ?
C4 H4 0.9300 ?
C6 C7 1.401(4) ?
C7 C8 1.359(4) ?
C7 H7 0.9300 ?
C8 C9 1.385(4) ?
C8 H8 0.9300 ?
C9 C10 1.364(4) ?
C9 H9 0.9300 ?
C10 H10 0.9300 ?
C11 C12 1.371(4) ?
C11 H11 0.9300 ?
C12 C13 1.386(4) ?
C12 H12 0.9300 ?
C13 C14 1.367(4) ?
C13 H13 0.9300 ?
C14 C15 1.398(3) ?
C14 H14 0.9300 ?
C16 C17 1.405(3) ?
C17 C18 1.359(4) ?
C17 H17 0.9300 ?
C18 C19 1.387(4) ?
C18 H18 0.9300 ?
C19 C20 1.368(4) ?
C19 H19 0.9300 ?
C20 H20 0.9300 ?

loop_
_geom_hbond_atom_site_label_D
_geom_hbond_atom_site_label_H
_geom_hbond_atom_site_label_A
_geom_hbond_site_symmetry_A
_geom_hbond_distance_DH
_geom_hbond_distance_HA
_geom_hbond_distance_DA
_geom_hbond_angle_DHA
O1 H1W O3 1_555 0.90(3) 1.96(3) 2.855(4) 172(4)
O1 H2W O3 3_755 0.90(2) 1.95(2) 2.847(4) 178.0(10)
O2 H3W Cl1 1_455 0.90(3) 2.30(3) 3.203(4) 174.0(10)
O2 H4W N9 1_555 0.91(4) 2.12(4) 2.964(5) 153(5)
O3 H5W O4 1_555 0.92(4) 1.84(4) 2.751(4) 171(4)
O3 H6W Cl1 1_555 0.89(3) 2.27(3) 3.151(3) 170(3)
O4 H7W O2 1_555 0.89(3) 1.96(3) 2.843(5) 174(3)
O4 H8W O1 1_455 0.90(4) 1.89(4) 2.768(4) 164.0(10)
N3 H5 Cl1 1_556 0.860 2.555 3.256(2) 139
N6 H15 Cl1 1_555 0.860 2.489 3.297(2) 157

loop_
_geom_torsion_atom_site_label_1
_geom_torsion_atom_site_label_2
_geom_torsion_atom_site_label_3
_geom_torsion_atom_site_label_4
_geom_torsion
N5 Cu1 N1 C5 57.6(5)
N7 Cu1 N1 C5 121.9(2)
N2 Cu1 N1 C5 -39.60(19)
N4 Cu1 N1 C5 -135.16(18)
N5 Cu1 N1 C1 -109.2(4)
N7 Cu1 N1 C1 -44.9(2)
N2 Cu1 N1 C1 153.6(2)
N4 Cu1 N1 C1 58.0(2)
N1 Cu1 N2 C6 33.0(2)
N5 Cu1 N2 C6 -136.4(2)
N7 Cu1 N2 C6 -38.4(4)
N4 Cu1 N2 C6 135.3(2)
N1 Cu1 N2 C10 -148.7(2)
N5 Cu1 N2 C10 41.9(2)
N7 Cu1 N2 C10 140.0(3)
N4 Cu1 N2 C10 -46.4(2)
N1 Cu1 N4 C15 -149.28(18)
N5 Cu1 N4 C15 28.39(19)
N7 Cu1 N4 C15 -60.1(2)
N2 Cu1 N4 C15 122.10(19)
N1 Cu1 N4 C11 22.2(2)
N5 Cu1 N4 C11 -160.1(2)
N7 Cu1 N4 C11 111.4(2)
N2 Cu1 N4 C11 -66.4(2)
N1 Cu1 N5 C16 134.0(4)
N7 Cu1 N5 C16 69.9(2)
N2 Cu1 N5 C16 -129.39(19)
N4 Cu1 N5 C16 -33.53(19)
N1 Cu1 N5 C20 -27.3(5)
N7 Cu1 N5 C20 -91.4(2)
N2 Cu1 N5 C20 69.29(19)
N4 Cu1 N5 C20 165.15(19)
N1 Cu1 N7 N8 -155.7(3)
N5 Cu1 N7 N8 14.7(3)
N2 Cu1 N7 N8 -84.2(4)
N4 Cu1 N7 N8 102.3(3)
C5 N1 C1 C2 0.2(4)
Cu1 N1 C1 C2 167.6(2)
N1 C1 C2 C3 -3.1(4)
C1 C2 C3 C4 1.8(4)
C2 C3 C4 C5 2.1(4)
C1 N1 C5 N3 -174.6(2)
Cu1 N1 C5 N3 18.6(3)
C1 N1 C5 C4 4.0(4)
Cu1 N1 C5 C4 -162.89(19)
C6 N3 C5 N1 28.0(4)
C6 N3 C5 C4 -150.5(3)
C3 C4 C5 N1 -5.1(4)
C3 C4 C5 N3 173.4(2)
C10 N2 C6 N3 176.3(2)
Cu1 N2 C6 N3 -5.3(3)
C10 N2 C6 C7 -2.7(4)
Cu1 N2 C6 C7 175.7(2)
C5 N3 C6 N2 -35.1(4)
C5 N3 C6 C7 144.0(3)
N2 C6 C7 C8 2.0(5)
N3 C6 C7 C8 -177.0(3)
C6 C7 C8 C9 0.5(5)
C7 C8 C9 C10 -2.2(5)
C6 N2 C10 C9 0.9(4)
Cu1 N2 C10 C9 -177.5(3)
C8 C9 C10 N2 1.5(5)
C15 N4 C11 C12 2.5(4)
Cu1 N4 C11 C12 -169.4(2)
N4 C11 C12 C13 -1.1(4)
C11 C12 C13 C14 -1.0(4)
C12 C13 C14 C15 1.6(4)
C11 N4 C15 N6 179.4(2)
Cu1 N4 C15 N6 -8.9(3)
C11 N4 C15 C14 -1.8(3)
Cu1 N4 C15 C14 169.93(18)
C16 N6 C15 N4 -21.4(4)
C16 N6 C15 C14 159.8(3)
C13 C14 C15 N4 -0.2(4)
C13 C14 C15 N6 178.6(2)
C20 N5 C16 N6 -179.4(2)
Cu1 N5 C16 N6 19.8(3)
C20 N5 C16 C17 1.8(3)
Cu1 N5 C16 C17 -158.96(19)
C15 N6 C16 N5 16.8(4)
C15 N6 C16 C17 -164.4(3)
N5 C16 C17 C18 -0.3(4)
N6 C16 C17 C18 -179.2(3)
C16 C17 C18 C19 -1.3(4)
C17 C18 C19 C20 1.4(4)
C16 N5 C20 C19 -1.7(4)
Cu1 N5 C20 C19 160.7(2)
C18 C19 C20 N5 0.1(4)
